data_7248364
loop_
_publ_author_name
'Mukhtar, Asma'
'Hussain, Arif'
'Younas, Faiza'
'Yousuf, Sammer'
'Saeed, Muhammad'

_publ_section_title
;
 Facile synthesis of substituted 2-aroylbenzo[b]thiophen-3-ols to form
 novel triazole hybrids using click chemistry
;
_journal_issue 15
_journal_name_full 'RSC Advances'
_journal_page_first 10270
_journal_page_last 10279
_journal_paper_doi 10.1039/D4RA01146E
_journal_volume 14
_journal_year 2024
_chemical_formula_sum 'C16 H9 F3 O2 S'
_chemical_formula_weight 322.29
_space_group_crystal_system triclinic
_space_group_IT_number 2
_space_group_name_Hall '-P 1'
_space_group_name_H-M_alt 'P -1'
_atom_sites_solution_hydrogens mixed
_audit_creation_method SHELXL-2016/6
_audit_update_record
;
2023-09-25 deposited with the CCDC.	2024-03-15 downloaded from the CCDC.
;
_cell_angle_alpha 85.588(4)
_cell_angle_beta 81.019(4)
_cell_angle_gamma 83.178(4)
_cell_formula_units_Z 2
_cell_length_a 6.5671(10)
_cell_length_b 7.2171(11)
_cell_length_c 14.364(2)
_cell_measurement_reflns_used 9864
_cell_measurement_temperature 100(2)
_cell_measurement_theta_max 68.59
_cell_measurement_theta_min 3.12
_cell_volume 666.50(17)
_computing_cell_refinement 'Bruker SAINT'
_computing_data_collection 'Bruker APEX2'
_computing_data_reduction 'Bruker SAINT'
_computing_molecular_graphics 'Bruker SHELXTL'
_computing_publication_material 'Bruker SHELXTL'
_computing_structure_refinement 'SHELXL-2018/3 (Sheldrick, 2018)'
_computing_structure_solution 'SHELXT 2014/5 (Sheldrick, 2014)'
_diffrn_ambient_temperature 100(2)
_diffrn_measured_fraction_theta_full 0.995
_diffrn_measured_fraction_theta_max 0.995
_diffrn_measurement_device_type 'Bruker APEX-II CCD'
_diffrn_measurement_method '\f and \w scans'
_diffrn_radiation_type CuK\a
_diffrn_radiation_wavelength 1.54178
_diffrn_reflns_av_R_equivalents 0.0344
_diffrn_reflns_av_unetI/netI 0.0228
_diffrn_reflns_Laue_measured_fraction_full 0.995
_diffrn_reflns_Laue_measured_fraction_max 0.995
_diffrn_reflns_limit_h_max 7
_diffrn_reflns_limit_h_min -7
_diffrn_reflns_limit_k_max 8
_diffrn_reflns_limit_k_min -8
_diffrn_reflns_limit_l_max 17
_diffrn_reflns_limit_l_min -17
_diffrn_reflns_number 15239
_diffrn_reflns_point_group_measured_fraction_full 0.995
_diffrn_reflns_point_group_measured_fraction_max 0.995
_diffrn_reflns_theta_full 67.679
_diffrn_reflns_theta_max 68.185
_diffrn_reflns_theta_min 3.120
_exptl_absorpt_coefficient_mu 2.556
_exptl_absorpt_correction_type multi-scan
_exptl_crystal_colour Colorles
_exptl_crystal_density_diffrn 1.606
_exptl_crystal_description Block
_exptl_crystal_F_000 328
_exptl_crystal_size_max 0.300
_exptl_crystal_size_mid 0.220
_exptl_crystal_size_min 0.100
_exptl_transmission_factor_max 0.7840
_exptl_transmission_factor_min 0.5140
_refine_diff_density_max 0.497
_refine_diff_density_min -0.605
_refine_diff_density_rms 0.154
_refine_ls_extinction_method none
_refine_ls_goodness_of_fit_ref 1.275
_refine_ls_hydrogen_treatment mixed
_refine_ls_matrix_type full
_refine_ls_number_parameters 203
_refine_ls_number_reflns 2413
_refine_ls_number_restraints 0
_refine_ls_restrained_S_all 1.275
_refine_ls_R_factor_all 0.0418
_refine_ls_R_factor_gt 0.0410
_refine_ls_shift/su_max 0.000
_refine_ls_shift/su_mean 0.000
_refine_ls_structure_factor_coef Fsqd
_refine_ls_weighting_details 'w=1/[\s^2^(Fo^2^)+(0.0746P)^2^+0.3694P] where P=(Fo^2^+2Fc^2^)/3'
_refine_ls_weighting_scheme calc
_refine_ls_wR_factor_gt 0.1305
_refine_ls_wR_factor_ref 0.1316
_reflns_Friedel_coverage 0.000
_reflns_number_gt 2363
_reflns_number_total 2413
_reflns_threshold_expression 'I > 2\s(I)'
_cod_data_source_file d4ra01146e2.cif
_cod_data_source_block BTP4CF3_0m
_cod_original_cell_volume 666.48(17)
_cod_database_code 7248364
_shelx_shelxl_version_number 2016/6
_shelx_space_group_comment
;
The symmetry employed for this shelxl refinement is uniquely defined
by the following loop, which should always be used as a source of
symmetry information in preference to the above space-group names.
They are only intended as comments.
;
_shelx_estimated_absorpt_t_min 0.514
_shelx_estimated_absorpt_t_max 0.784

loop_
_space_group_symop_operation_xyz
'x, y, z'
'-x, -y, -z'

loop_
_atom_site_label
_atom_site_type_symbol
_atom_site_fract_x
_atom_site_fract_y
_atom_site_fract_z
_atom_site_U_iso_or_equiv
_atom_site_adp_type
_atom_site_occupancy
_atom_site_site_symmetry_order
_atom_site_calc_flag
_atom_site_refinement_flags_posn
_atom_site_refinement_flags_adp
_atom_site_refinement_flags_occupancy
_atom_site_disorder_assembly
_atom_site_disorder_group
S1 S 0.33058(7) 0.82846(6) 0.50569(3) 0.0150(2) Uani 1 1 d . . . . .
F1 F 0.5620(2) 0.7864(3) -0.02983(10) 0.0379(4) Uani 1 1 d . . . . .
O1 O -0.2293(2) 0.6803(2) 0.56561(11) 0.0173(3) Uani 1 1 d . . . . .
C1 C 0.2415(3) 0.8169(3) 0.62643(14) 0.0157(4) Uani 1 1 d . . . . .
H1 H -0.247(5) 0.675(5) 0.505(3) 0.041(9) Uiso 1 1 d . . . . .
F2 F 0.7319(3) 0.5475(2) 0.02860(11) 0.0436(5) Uani 1 1 d . . . . .
O2 O -0.1284(2) 0.6916(2) 0.38272(10) 0.0166(3) Uani 1 1 d . . . . .
C2 C 0.3495(3) 0.8527(3) 0.69818(15) 0.0191(5) Uani 1 1 d . . . . .
H2 H 0.483103 0.894952 0.683910 0.023 Uiso 1 1 calc R U . . .
F3 F 0.7971(2) 0.8217(3) 0.05208(10) 0.0398(4) Uani 1 1 d . . . . .
C3 C 0.2566(4) 0.8252(3) 0.79068(16) 0.0228(5) Uani 1 1 d . . . . .
H3 H 0.328484 0.847902 0.840434 0.027 Uiso 1 1 calc R U . . .
C4 C 0.0585(4) 0.7643(3) 0.81282(15) 0.0235(5) Uani 1 1 d . . . . .
H4 H -0.000296 0.744654 0.877063 0.028 Uiso 1 1 calc R U . . .
C5 C -0.0517(3) 0.7328(3) 0.74236(15) 0.0194(5) Uani 1 1 d . . . . .
H5 H -0.186745 0.693838 0.757337 0.023 Uiso 1 1 calc R U . . .
C6 C 0.0408(3) 0.7598(3) 0.64749(14) 0.0151(4) Uani 1 1 d . . . . .
C7 C -0.0392(3) 0.7315(3) 0.56298(15) 0.0141(4) Uani 1 1 d . . . . .
C8 C 0.0995(3) 0.7575(3) 0.48126(15) 0.0137(4) Uani 1 1 d . . . . .
C9 C 0.0502(3) 0.7239(3) 0.38933(14) 0.0140(4) Uani 1 1 d . . . . .
C10 C 0.2092(3) 0.7240(3) 0.30234(14) 0.0141(4) Uani 1 1 d . . . . .
C11 C 0.1405(3) 0.7803(3) 0.21630(15) 0.0175(4) Uani 1 1 d . . . . .
H11 H -0.002429 0.818904 0.214845 0.021 Uiso 1 1 calc R U . . .
C12 C 0.2793(3) 0.7804(3) 0.13291(15) 0.0191(5) Uani 1 1 d . . . . .
H12 H 0.232696 0.821315 0.074617 0.023 Uiso 1 1 calc R U . . .
C13 C 0.4879(3) 0.7199(3) 0.13566(15) 0.0167(4) Uani 1 1 d . . . . .
C14 C 0.5574(3) 0.6603(3) 0.22066(15) 0.0167(4) Uani 1 1 d . . . . .
H14 H 0.699749 0.618106 0.221764 0.020 Uiso 1 1 calc R U . . .
C15 C 0.4181(3) 0.6626(3) 0.30395(14) 0.0150(4) Uani 1 1 d . . . . .
H15 H 0.465188 0.622229 0.362196 0.018 Uiso 1 1 calc R U . . .
C16 C 0.6425(3) 0.7184(3) 0.04689(15) 0.0208(5) Uani 1 1 d . . . . .

loop_
_atom_site_aniso_label
_atom_site_aniso_U_11
_atom_site_aniso_U_22
_atom_site_aniso_U_33
_atom_site_aniso_U_23
_atom_site_aniso_U_13
_atom_site_aniso_U_12
S1 0.0118(3) 0.0198(3) 0.0139(3) -0.0024(2) -0.00068(19) -0.0048(2)
F1 0.0287(8) 0.0674(11) 0.0146(7) 0.0070(7) -0.0006(6) -0.0027(7)
O1 0.0117(7) 0.0195(7) 0.0201(8) -0.0007(6) 0.0003(6) -0.0033(5)
C1 0.0176(10) 0.0126(9) 0.0154(10) -0.0019(7) -0.0005(8) 0.0019(7)
F2 0.0549(10) 0.0332(8) 0.0313(9) -0.0038(6) 0.0195(7) 0.0093(7)
O2 0.0125(7) 0.0186(7) 0.0191(7) -0.0007(6) -0.0033(5) -0.0026(5)
C2 0.0175(10) 0.0197(10) 0.0203(11) -0.0047(8) -0.0037(8) 0.0017(8)
F3 0.0303(8) 0.0687(11) 0.0230(7) -0.0105(7) 0.0081(6) -0.0269(7)
C3 0.0260(11) 0.0246(11) 0.0175(11) -0.0066(8) -0.0069(9) 0.0068(9)
C4 0.0298(12) 0.0229(11) 0.0143(10) -0.0023(8) 0.0033(9) 0.0040(9)
C5 0.0202(10) 0.0167(10) 0.0181(11) -0.0006(8) 0.0037(8) 0.0018(8)
C6 0.0165(10) 0.0113(9) 0.0167(10) -0.0022(7) -0.0015(8) 0.0017(7)
C7 0.0128(9) 0.0091(9) 0.0196(10) -0.0008(7) -0.0009(7) 0.0005(7)
C8 0.0119(9) 0.0127(9) 0.0162(10) -0.0002(7) -0.0011(7) -0.0013(7)
C9 0.0130(9) 0.0103(9) 0.0185(10) 0.0013(7) -0.0025(8) -0.0012(7)
C10 0.0142(10) 0.0117(9) 0.0167(10) -0.0015(7) -0.0010(8) -0.0042(7)
C11 0.0142(10) 0.0174(10) 0.0209(11) 0.0014(8) -0.0046(8) -0.0008(8)
C12 0.0202(11) 0.0213(10) 0.0162(10) 0.0027(8) -0.0051(8) -0.0021(8)
C13 0.0176(10) 0.0163(10) 0.0158(10) -0.0014(8) -0.0002(8) -0.0034(8)
C14 0.0143(9) 0.0171(10) 0.0187(10) -0.0032(8) -0.0018(8) -0.0013(7)
C15 0.0163(10) 0.0147(9) 0.0145(10) -0.0012(7) -0.0032(8) -0.0021(7)
C16 0.0203(11) 0.0276(11) 0.0146(10) -0.0014(8) -0.0016(8) -0.0043(8)

loop_
_atom_type_symbol
_atom_type_description
_atom_type_scat_dispersion_real
_atom_type_scat_dispersion_imag
_atom_type_scat_source
C C 0.0181 0.0091 'International Tables Vol C Tables 4.2.6.8 and 6.1.1.4'
H H 0.0000 0.0000 'International Tables Vol C Tables 4.2.6.8 and 6.1.1.4'
O O 0.0492 0.0322 'International Tables Vol C Tables 4.2.6.8 and 6.1.1.4'
F F 0.0727 0.0534 'International Tables Vol C Tables 4.2.6.8 and 6.1.1.4'
S S 0.3331 0.5567 'International Tables Vol C Tables 4.2.6.8 and 6.1.1.4'

loop_
_geom_angle_atom_site_label_1
_geom_angle_atom_site_label_2
_geom_angle_atom_site_label_3
_geom_angle
_geom_angle_site_symmetry_1
_geom_angle_site_symmetry_3
_geom_angle_publ_flag
C1 S1 C8 91.36(10) . . ?
C7 O1 H1 106(2) . . ?
C2 C1 C6 120.94(19) . . ?
C2 C1 S1 126.73(17) . . ?
C6 C1 S1 112.31(16) . . ?
C3 C2 C1 118.1(2) . . ?
C3 C2 H2 120.9 . . ?
C1 C2 H2 120.9 . . ?
C2 C3 C4 121.6(2) . . ?
C2 C3 H3 119.2 . . ?
C4 C3 H3 119.2 . . ?
C5 C4 C3 120.8(2) . . ?
C5 C4 H4 119.6 . . ?
C3 C4 H4 119.6 . . ?
C4 C5 C6 118.5(2) . . ?
C4 C5 H5 120.8 . . ?
C6 C5 H5 120.8 . . ?
C1 C6 C5 120.09(19) . . ?
C1 C6 C7 111.09(18) . . ?
C5 C6 C7 128.79(19) . . ?
O1 C7 C8 124.58(19) . . ?
O1 C7 C6 121.69(18) . . ?
C8 C7 C6 113.72(18) . . ?
C7 C8 C9 121.50(18) . . ?
C7 C8 S1 111.46(15) . . ?
C9 C8 S1 127.03(15) . . ?
O2 C9 C8 119.08(18) . . ?
O2 C9 C10 118.93(18) . . ?
C8 C9 C10 121.98(17) . . ?
C15 C10 C11 119.60(19) . . ?
C15 C10 C9 122.69(18) . . ?
C11 C10 C9 117.65(18) . . ?
C12 C11 C10 120.54(19) . . ?
C12 C11 H11 119.7 . . ?
C10 C11 H11 119.7 . . ?
C11 C12 C13 119.22(19) . . ?
C11 C12 H12 120.4 . . ?
C13 C12 H12 120.4 . . ?
C14 C13 C12 120.75(19) . . ?
C14 C13 C16 118.55(19) . . ?
C12 C13 C16 120.70(19) . . ?
C15 C14 C13 119.70(19) . . ?
C15 C14 H14 120.1 . . ?
C13 C14 H14 120.1 . . ?
C14 C15 C10 120.17(19) . . ?
C14 C15 H15 119.9 . . ?
C10 C15 H15 119.9 . . ?
F2 C16 F1 106.41(19) . . ?
F2 C16 F3 106.18(19) . . ?
F1 C16 F3 105.61(18) . . ?
F2 C16 C13 112.36(18) . . ?
F1 C16 C13 113.79(18) . . ?
F3 C16 C13 111.91(17) . . ?

loop_
_geom_bond_atom_site_label_1
_geom_bond_atom_site_label_2
_geom_bond_distance
_geom_bond_site_symmetry_2
_geom_bond_publ_flag
S1 C1 1.740(2) . ?
S1 C8 1.751(2) . ?
F1 C16 1.331(3) . ?
O1 C7 1.337(2) . ?
O1 H1 0.89(4) . ?
C1 C2 1.395(3) . ?
C1 C6 1.408(3) . ?
F2 C16 1.328(3) . ?
O2 C9 1.242(2) . ?
C2 C3 1.383(3) . ?
C2 H2 0.9500 . ?
F3 C16 1.344(3) . ?
C3 C4 1.404(3) . ?
C3 H3 0.9500 . ?
C4 C5 1.380(3) . ?
C4 H4 0.9500 . ?
C5 C6 1.412(3) . ?
C5 H5 0.9500 . ?
C6 C7 1.433(3) . ?
C7 C8 1.384(3) . ?
C8 C9 1.452(3) . ?
C9 C10 1.498(3) . ?
C10 C15 1.393(3) . ?
C10 C11 1.396(3) . ?
C11 C12 1.387(3) . ?
C11 H11 0.9500 . ?
C12 C13 1.393(3) . ?
C12 H12 0.9500 . ?
C13 C14 1.390(3) . ?
C13 C16 1.501(3) . ?
C14 C15 1.388(3) . ?
C14 H14 0.9500 . ?
C15 H15 0.9500 . ?

loop_
_geom_hbond_atom_site_label_D
_geom_hbond_atom_site_label_H
_geom_hbond_atom_site_label_A
_geom_hbond_distance_DH
_geom_hbond_distance_HA
_geom_hbond_distance_DA
_geom_hbond_angle_DHA
_geom_hbond_site_symmetry_A
O1 H1 O2 0.89(4) 1.81(4) 2.604(2) 146(3) .

loop_
_geom_torsion_atom_site_label_1
_geom_torsion_atom_site_label_2
_geom_torsion_atom_site_label_3
_geom_torsion_atom_site_label_4
_geom_torsion
_geom_torsion_site_symmetry_1
_geom_torsion_site_symmetry_2
_geom_torsion_site_symmetry_3
_geom_torsion_site_symmetry_4
_geom_torsion_publ_flag
C8 S1 C1 C2 178.46(19) . . . . ?
C8 S1 C1 C6 0.16(15) . . . . ?
C6 C1 C2 C3 2.0(3) . . . . ?
S1 C1 C2 C3 -176.20(16) . . . . ?
C1 C2 C3 C4 -0.5(3) . . . . ?
C2 C3 C4 C5 -1.0(3) . . . . ?
C3 C4 C5 C6 1.1(3) . . . . ?
C2 C1 C6 C5 -1.9(3) . . . . ?
S1 C1 C6 C5 176.54(15) . . . . ?
C2 C1 C6 C7 179.95(17) . . . . ?
S1 C1 C6 C7 -1.6(2) . . . . ?
C4 C5 C6 C1 0.3(3) . . . . ?
C4 C5 C6 C7 178.10(19) . . . . ?
C1 C6 C7 O1 -178.72(16) . . . . ?
C5 C6 C7 O1 3.3(3) . . . . ?
C1 C6 C7 C8 2.8(2) . . . . ?
C5 C6 C7 C8 -175.21(19) . . . . ?
O1 C7 C8 C9 -2.2(3) . . . . ?
C6 C7 C8 C9 176.24(17) . . . . ?
O1 C7 C8 S1 178.89(15) . . . . ?
C6 C7 C8 S1 -2.6(2) . . . . ?
C1 S1 C8 C7 1.42(15) . . . . ?
C1 S1 C8 C9 -177.39(18) . . . . ?
C7 C8 C9 O2 8.2(3) . . . . ?
S1 C8 C9 O2 -173.06(14) . . . . ?
C7 C8 C9 C10 -170.80(17) . . . . ?
S1 C8 C9 C10 7.9(3) . . . . ?
O2 C9 C10 C15 -145.7(2) . . . . ?
C8 C9 C10 C15 33.3(3) . . . . ?
O2 C9 C10 C11 31.3(3) . . . . ?
C8 C9 C10 C11 -149.71(19) . . . . ?
C15 C10 C11 C12 -1.8(3) . . . . ?
C9 C10 C11 C12 -178.85(18) . . . . ?
C10 C11 C12 C13 1.3(3) . . . . ?
C11 C12 C13 C14 -0.1(3) . . . . ?
C11 C12 C13 C16 -179.93(19) . . . . ?
C12 C13 C14 C15 -0.6(3) . . . . ?
C16 C13 C14 C15 179.19(18) . . . . ?
C13 C14 C15 C10 0.2(3) . . . . ?
C11 C10 C15 C14 1.0(3) . . . . ?
C9 C10 C15 C14 177.95(17) . . . . ?
C14 C13 C16 F2 62.0(3) . . . . ?
C12 C13 C16 F2 -118.2(2) . . . . ?
C14 C13 C16 F1 -176.94(19) . . . . ?
C12 C13 C16 F1 2.9(3) . . . . ?
C14 C13 C16 F3 -57.3(3) . . . . ?
C12 C13 C16 F3 122.5(2) . . . . ?
